data_1538792
loop_
_publ_author_name
'Nowotny, H.'
'Schubert, K.'

_publ_section_title
;
 Die Kristallstruktur von Ni3 Sn4
;
_journal_name_full 'Zeitschrift fuer Metallkunde'
_journal_page_first 23
_journal_page_last 31
_journal_volume 37
_journal_year 1946
_chemical_formula_sum 'Ni3 Sn4'
_space_group_IT_number 12
_symmetry_space_group_name_Hall '-C 2y'
_symmetry_space_group_name_H-M 'C 1 2/m 1'
_cell_angle_alpha 90
_cell_angle_beta 103.78
_cell_angle_gamma 90
_cell_formula_units_Z 2
_cell_length_a 12.223
_cell_length_b 4.061
_cell_length_c 5.187
_cell_volume 250.060
_citation_journal_id_ASTM ZEMTAE
_cod_data_source_file Nowotny_ZEMTAE_1946_1074.cif
_cod_data_source_block Ni3Sn4
_cod_original_cell_volume 250.0596
_cod_database_code 1538792

loop_
_symmetry_equiv_pos_as_xyz
x,y,z
-x,y,-z
-x,-y,-z
x,-y,z
x+1/2,y+1/2,z
-x+1/2,y+1/2,-z
-x+1/2,-y+1/2,-z
x+1/2,-y+1/2,z

loop_
_atom_site_label
_atom_site_type_symbol
_atom_site_fract_x
_atom_site_fract_y
_atom_site_fract_z
_atom_site_occupancy
_atom_site_U_iso_or_equiv
Ni2 Ni 0.22 0 0.35 1 0.0
Sn2 Sn 0.18 0 0.8 1 0.0
Ni1 Ni 0 0 0 1 0.0
Sn1 Sn 0.428 0 0.675 1 0.0
